data_1531817
loop_
_publ_author_name
'Morozkin, A.V.'
'Welter, R.'

_publ_section_title
;
 Phase equilibria in the Gd - Sc - Si and Tb - Sc - Si systems at 1100 K
;
_journal_name_full 'Journal of Alloys Compd.'
_journal_page_first 202
_journal_page_last 205
_journal_volume 336
_journal_year 2002
_chemical_formula_sum 'Gd0.9 Sc0.1 Si1.67'
_chemical_name_systematic '(Gd0.9 Sc0.1) Si1.67'
_space_group_IT_number 191
_symmetry_space_group_name_Hall '-P 6 2'
_symmetry_space_group_name_H-M 'P 6/m m m'
_cell_angle_alpha 90
_cell_angle_beta 90
_cell_angle_gamma 120
_cell_formula_units_Z 1
_cell_length_a 3.846
_cell_length_b 3.846
_cell_length_c 4.135
_cell_volume 52.969
_citation_journal_id_ASTM JALCEU
_cod_data_source_file Morozkin_JALCEU_2002_438.cif
_cod_data_source_block Gd0.9Sc0.1Si1.67
_cod_original_cell_volume 52.96936
_cod_database_code 1531817

loop_
_symmetry_equiv_pos_as_xyz
x,y,z
x-y,x,z
-y,x-y,z
-x,-y,z
-x+y,-x,z
y,-x+y,z
-y,-x,-z
x-y,-y,-z
x,x-y,-z
y,x,-z
-x+y,y,-z
-x,-x+y,-z
-x,-y,-z
-x+y,-x,-z
y,-x+y,-z
x,y,-z
x-y,x,-z
-y,x-y,-z
y,x,z
-x+y,y,z
-x,-x+y,z
-y,-x,z
x-y,-y,z
x,x-y,z

loop_
_atom_site_label
_atom_site_type_symbol
_atom_site_fract_x
_atom_site_fract_y
_atom_site_fract_z
_atom_site_occupancy
_atom_site_U_iso_or_equiv
Si1 Si 0.3333 0.6667 0.5 0.835 0.0
Sc1 Sc 0 0 0 0.1 0.0
Gd1 Gd 0 0 0 0.9 0.0
